data_4337895
loop_
_publ_author_name
'Han, Ali'
'Du, Pingwu'
'Sun, Zijun'
'Wu, Haotian'
'Jia, Hongxing'
'Zhang, Rui'
'Liang, Zhenning'
'Cao, Rui'
'Eisenberg, Richard'

_publ_section_title
;
 Reversible Mechanochromic Luminescence at Room Temperature in Cationic
 Platinum(II) Terpyridyl Complexes.
;
_journal_issue 7
_journal_name_full 'Inorganic chemistry'
_journal_page_first 3338
_journal_paper_doi 10.1021/ic402624u
_journal_volume 53
_journal_year 2014
_chemical_formula_sum 'C30 H22 Cl F6 N5 O7 Pt S2'
_chemical_formula_weight 973.19
_chemical_name_systematic
; 
 ? 
;
_space_group_IT_number 2
_symmetry_cell_setting triclinic
_symmetry_space_group_name_Hall '-P 1'
_symmetry_space_group_name_H-M 'P -1'
_atom_sites_solution_hydrogens geom
_atom_sites_solution_primary direct
_atom_sites_solution_secondary difmap
_audit_creation_method SHELXL-97
_cell_angle_alpha 91.860(2)
_cell_angle_beta 101.430(2)
_cell_angle_gamma 95.305(2)
_cell_formula_units_Z 2
_cell_length_a 9.9230(11)
_cell_length_b 11.9119(13)
_cell_length_c 13.9323(15)
_cell_measurement_reflns_used 7616
_cell_measurement_temperature 100(2)
_cell_measurement_theta_max 26.52
_cell_measurement_theta_min 2.22
_cell_volume 1605.1(3)
_computing_cell_refinement 'Bruker SMART'
_computing_data_collection 'Bruker SMART'
_computing_data_reduction 'Bruker SAINT'
_computing_molecular_graphics 'Bruker SHELXTL'
_computing_publication_material 'Bruker SHELXTL'
_computing_structure_refinement 'SHELXL-97 (Sheldrick, 1997)'
_computing_structure_solution 'SHELXS-97 (Sheldrick, 1990)'
_diffrn_ambient_temperature 100(2)
_diffrn_measured_fraction_theta_full 0.995
_diffrn_measured_fraction_theta_max 0.995
_diffrn_measurement_device_type 'CCD area detector'
_diffrn_measurement_method 'phi and omega scans'
_diffrn_radiation_monochromator graphite
_diffrn_radiation_source 'fine-focus sealed tube'
_diffrn_radiation_type MoK\a
_diffrn_radiation_wavelength 0.71073
_diffrn_reflns_av_R_equivalents 0.0510
_diffrn_reflns_av_sigmaI/netI 0.0473
_diffrn_reflns_limit_h_max 12
_diffrn_reflns_limit_h_min -12
_diffrn_reflns_limit_k_max 14
_diffrn_reflns_limit_k_min -15
_diffrn_reflns_limit_l_max 17
_diffrn_reflns_limit_l_min -17
_diffrn_reflns_number 28945
_diffrn_reflns_theta_full 26.64
_diffrn_reflns_theta_max 26.64
_diffrn_reflns_theta_min 1.49
_exptl_absorpt_coefficient_mu 4.677
_exptl_absorpt_correction_T_max 0.7998
_exptl_absorpt_correction_T_min 0.7667
_exptl_absorpt_correction_type multi-scan
_exptl_absorpt_process_details SADABS
_exptl_crystal_colour yellow
_exptl_crystal_density_diffrn 2.014
_exptl_crystal_density_method 'not measured'
_exptl_crystal_description block
_exptl_crystal_F_000 948
_exptl_crystal_size_max 0.06
_exptl_crystal_size_mid 0.05
_exptl_crystal_size_min 0.05
_refine_diff_density_max 0.776
_refine_diff_density_min -0.693
_refine_diff_density_rms 0.190
_refine_ls_extinction_method none
_refine_ls_goodness_of_fit_ref 1.063
_refine_ls_hydrogen_treatment constr
_refine_ls_matrix_type full
_refine_ls_number_parameters 469
_refine_ls_number_reflns 6747
_refine_ls_number_restraints 0
_refine_ls_restrained_S_all 1.063
_refine_ls_R_factor_all 0.0373
_refine_ls_R_factor_gt 0.0284
_refine_ls_shift/su_max 0.001
_refine_ls_shift/su_mean 0.000
_refine_ls_structure_factor_coef Fsqd
_refine_ls_weighting_details 'calc w=1/[\s^2^(Fo^2^)+(0.0381P)^2^+0.0000P] where P=(Fo^2^+2Fc^2^)/3'
_refine_ls_weighting_scheme calc
_refine_ls_wR_factor_gt 0.0603
_refine_ls_wR_factor_ref 0.0728
_reflns_number_gt 5958
_reflns_number_total 6747
_reflns_threshold_expression >2sigma(I)
_cod_data_source_file ic402624u_si_003.cif
_cod_data_source_block 2s
_cod_depositor_comments
;
The following automatic conversions were performed:

'_symmetry_cell_setting' value 'Triclinic' changed to 'triclinic'
according to
/usr/data/users/saulius/automatic-downloads/rss-feeds/ACS/lib/dictionaries/cif_core.dic
dictionary named 'cif_core.dic' version 2.4.2 from 2011-04-26.

Automatic conversion script
Id: cif_fix_values 2281 2013-09-26 08:29:07Z andrius 

 Adding full bibliography for 4337894--4337895.cif.
;
_cod_original_sg_symbol_H-M P-1
_cod_database_code 4337895

loop_
_symmetry_equiv_pos_as_xyz
'x, y, z'
'-x, -y, -z'

loop_
_atom_site_label
_atom_site_type_symbol
_atom_site_fract_x
_atom_site_fract_y
_atom_site_fract_z
_atom_site_U_iso_or_equiv
_atom_site_adp_type
_atom_site_occupancy
_atom_site_symmetry_multiplicity
_atom_site_calc_flag
_atom_site_refinement_flags
C1 C 0.8413(5) -0.2061(4) 0.2783(3) 0.0184(10) Uani 1 1 d .
H1 H 0.9096 -0.2577 0.2841 0.022 Uiso 1 1 calc R
C2 C 0.7623(5) -0.1919(4) 0.1873(4) 0.0240(11) Uani 1 1 d .
H2 H 0.7768 -0.2330 0.1313 0.029 Uiso 1 1 calc R
C3 C 0.6620(5) -0.1178(4) 0.1777(3) 0.0213(10) Uani 1 1 d .
H3 H 0.6060 -0.1080 0.1154 0.026 Uiso 1 1 calc R
C4 C 0.6446(5) -0.0576(4) 0.2608(3) 0.0192(10) Uani 1 1 d .
H4 H 0.5757 -0.0067 0.2560 0.023 Uiso 1 1 calc R
C5 C 0.7276(5) -0.0722(3) 0.3499(3) 0.0145(9) Uani 1 1 d .
C6 C 0.7222(4) -0.0088(3) 0.4419(3) 0.0132(9) Uani 1 1 d .
C7 C 0.6428(4) 0.0781(3) 0.4535(3) 0.0137(9) Uani 1 1 d .
H7 H 0.5804 0.1021 0.3990 0.016 Uiso 1 1 calc R
C8 C 0.6558(4) 0.1305(4) 0.5469(3) 0.0146(9) Uani 1 1 d .
C9 C 0.7435(4) 0.0897(3) 0.6269(3) 0.0126(9) Uani 1 1 d .
H9 H 0.7500 0.1221 0.6911 0.015 Uiso 1 1 calc R
C10 C 0.8204(4) 0.0025(3) 0.6120(3) 0.0124(9) Uani 1 1 d .
C11 C 0.9206(4) -0.0508(3) 0.6843(3) 0.0144(9) Uani 1 1 d .
C12 C 0.9470(5) -0.0253(4) 0.7834(3) 0.0180(10) Uani 1 1 d .
H12 H 0.8978 0.0289 0.8095 0.022 Uiso 1 1 calc R
C13 C 1.0453(5) -0.0786(4) 0.8455(3) 0.0212(10) Uani 1 1 d .
H13 H 1.0627 -0.0631 0.9144 0.025 Uiso 1 1 calc R
C14 C 1.1180(5) -0.1554(4) 0.8044(3) 0.0211(10) Uani 1 1 d .
H14 H 1.1884 -0.1911 0.8450 0.025 Uiso 1 1 calc R
C15 C 1.0876(5) -0.1794(4) 0.7049(3) 0.0181(10) Uani 1 1 d .
H15 H 1.1371 -0.2326 0.6777 0.022 Uiso 1 1 calc R
C16 C 0.5794(4) 0.2299(3) 0.5590(3) 0.0126(9) Uani 1 1 d .
C17 C 0.4502(4) 0.2385(3) 0.4997(3) 0.0135(9) Uani 1 1 d .
H17 H 0.4111 0.1807 0.4509 0.016 Uiso 1 1 calc R
C18 C 0.3786(5) 0.3306(4) 0.5117(3) 0.0151(9) Uani 1 1 d .
H18 H 0.2903 0.3353 0.4714 0.018 Uiso 1 1 calc R
C19 C 0.4352(4) 0.4164(3) 0.5823(3) 0.0131(9) Uani 1 1 d .
C20 C 0.5674(5) 0.4103(3) 0.6371(3) 0.0150(9) Uani 1 1 d .
H20 H 0.6096 0.4712 0.6820 0.018 Uiso 1 1 calc R
C21 C 0.6387(4) 0.3176(4) 0.6275(3) 0.0143(9) Uani 1 1 d .
H21 H 0.7275 0.3136 0.6673 0.017 Uiso 1 1 calc R
C22 C 0.3554(5) 0.5154(4) 0.5949(3) 0.0158(9) Uani 1 1 d .
H22A H 0.2857 0.5213 0.5342 0.019 Uiso 1 1 calc R
H22B H 0.4195 0.5855 0.6047 0.019 Uiso 1 1 calc R
C23 C 0.3553(5) 0.4872(4) 0.7703(3) 0.0179(10) Uani 1 1 d .
H23 H 0.4500 0.4748 0.7786 0.021 Uiso 1 1 calc R
C24 C 0.2931(5) 0.4857(4) 0.8500(3) 0.0162(9) Uani 1 1 d .
H24 H 0.3435 0.4698 0.9126 0.019 Uiso 1 1 calc R
C25 C 0.1565(5) 0.5076(4) 0.8383(3) 0.0181(10) Uani 1 1 d .
H25 H 0.1129 0.5082 0.8932 0.022 Uiso 1 1 calc R
C26 C 0.0838(5) 0.5286(3) 0.7465(3) 0.0148(9) Uani 1 1 d .
C27 C 0.1500(5) 0.5254(3) 0.6675(3) 0.0148(9) Uani 1 1 d .
H27 H 0.1002 0.5372 0.6036 0.018 Uiso 1 1 calc R
C28 C -0.0625(5) 0.5600(4) 0.7235(3) 0.0180(10) Uani 1 1 d .
C29 C 0.2759(6) 0.6985(6) 0.0866(4) 0.0383(14) Uani 1 1 d .
C30 C 0.6056(6) 0.8039(5) 0.9056(4) 0.0332(13) Uani 1 1 d .
Cl1 Cl 1.05904(12) -0.29874(9) 0.47130(8) 0.0195(2) Uani 1 1 d .
F1 F 0.3058(3) 0.7162(3) -0.0014(2) 0.0482(9) Uani 1 1 d .
F2 F 0.3018(4) 0.5934(4) 0.1083(3) 0.0614(11) Uani 1 1 d .
F3 F 0.3610(4) 0.7681(4) 0.1524(3) 0.0693(13) Uani 1 1 d .
F4 F 0.7421(3) 0.8281(3) 0.9304(2) 0.0482(9) Uani 1 1 d .
F5 F 0.5727(3) 0.7181(3) 0.9579(2) 0.0451(9) Uani 1 1 d .
F6 F 0.5478(4) 0.8934(3) 0.9337(2) 0.0556(10) Uani 1 1 d .
N1 N 0.8244(4) -0.1489(3) 0.3590(3) 0.0155(8) Uani 1 1 d .
N2 N 0.9901(4) -0.1298(3) 0.6450(3) 0.0128(8) Uani 1 1 d .
N3 N 0.8100(4) -0.0421(3) 0.5200(3) 0.0133(8) Uani 1 1 d .
N4 N 0.2836(4) 0.5060(3) 0.6804(3) 0.0142(8) Uani 1 1 d .
N5 N -0.1130(4) 0.5974(3) 0.7999(3) 0.0218(9) Uani 1 1 d .
H5A H -0.1968 0.6192 0.7903 0.026 Uiso 1 1 calc R
H5B H -0.0623 0.6002 0.8595 0.026 Uiso 1 1 calc R
O1 O -0.1261(3) 0.5534(3) 0.6383(2) 0.0220(7) Uani 1 1 d .
O2 O 0.0813(3) 0.7010(3) 0.1844(2) 0.0245(8) Uani 1 1 d .
O3 O 0.0900(5) 0.8355(3) 0.0601(3) 0.0430(11) Uani 1 1 d .
O4 O 0.0213(4) 0.6382(3) 0.0131(3) 0.0310(9) Uani 1 1 d .
O5 O 0.4009(3) 0.7577(3) 0.7597(3) 0.0253(8) Uani 1 1 d .
O6 O 0.6106(3) 0.6699(3) 0.7592(3) 0.0263(8) Uani 1 1 d .
O7 O 0.6048(3) 0.8706(3) 0.7331(2) 0.0249(8) Uani 1 1 d .
Pt1 Pt 0.925964(17) -0.158133(13) 0.498793(12) 0.01281(6) Uani 1 1 d .
S1 S 0.09623(12) 0.72107(10) 0.08611(8) 0.0194(2) Uani 1 1 d .
S2 S 0.54930(12) 0.77194(9) 0.77462(8) 0.0173(2) Uani 1 1 d .

loop_
_atom_site_aniso_label
_atom_site_aniso_U_11
_atom_site_aniso_U_22
_atom_site_aniso_U_33
_atom_site_aniso_U_23
_atom_site_aniso_U_13
_atom_site_aniso_U_12
C1 0.024(3) 0.016(2) 0.016(2) -0.0029(18) 0.007(2) 0.0020(19)
C2 0.031(3) 0.019(2) 0.023(3) -0.0056(19) 0.011(2) 0.003(2)
C3 0.032(3) 0.019(2) 0.013(2) 0.0012(18) 0.004(2) 0.002(2)
C4 0.023(3) 0.018(2) 0.017(2) -0.0005(18) 0.006(2) 0.0036(19)
C5 0.017(2) 0.014(2) 0.014(2) -0.0011(17) 0.0056(18) -0.0006(17)
C6 0.013(2) 0.015(2) 0.013(2) 0.0015(17) 0.0055(18) 0.0017(17)
C7 0.013(2) 0.012(2) 0.015(2) 0.0019(16) -0.0005(17) 0.0013(16)
C8 0.010(2) 0.019(2) 0.016(2) -0.0011(17) 0.0054(18) -0.0013(17)
C9 0.012(2) 0.013(2) 0.013(2) -0.0021(16) 0.0041(17) 0.0008(16)
C10 0.011(2) 0.014(2) 0.013(2) 0.0020(16) 0.0045(17) 0.0004(16)
C11 0.013(2) 0.011(2) 0.019(2) 0.0026(17) 0.0032(18) 0.0051(16)
C12 0.019(2) 0.017(2) 0.019(2) 0.0027(18) 0.0049(19) 0.0032(18)
C13 0.023(3) 0.026(3) 0.013(2) 0.0007(19) 0.001(2) -0.001(2)
C14 0.020(3) 0.021(2) 0.022(3) 0.0079(19) -0.001(2) 0.0093(19)
C15 0.017(2) 0.014(2) 0.025(3) 0.0040(18) 0.005(2) 0.0029(18)
C16 0.015(2) 0.015(2) 0.008(2) 0.0000(16) 0.0039(17) 0.0041(17)
C17 0.013(2) 0.014(2) 0.014(2) 0.0011(17) 0.0041(18) 0.0016(16)
C18 0.011(2) 0.021(2) 0.014(2) 0.0053(18) 0.0042(18) 0.0037(17)
C19 0.016(2) 0.013(2) 0.013(2) 0.0051(16) 0.0091(18) 0.0018(17)
C20 0.017(2) 0.013(2) 0.017(2) -0.0015(17) 0.0064(18) 0.0016(17)
C21 0.011(2) 0.021(2) 0.013(2) 0.0000(17) 0.0048(17) 0.0041(17)
C22 0.019(2) 0.016(2) 0.016(2) 0.0042(17) 0.0092(19) 0.0057(18)
C23 0.017(2) 0.021(2) 0.015(2) 0.0014(18) 0.0014(19) 0.0028(18)
C24 0.015(2) 0.020(2) 0.014(2) 0.0030(17) 0.0028(18) 0.0057(18)
C25 0.020(3) 0.017(2) 0.020(2) 0.0019(18) 0.010(2) 0.0033(18)
C26 0.016(2) 0.010(2) 0.020(2) 0.0006(17) 0.0080(19) 0.0004(17)
C27 0.018(2) 0.010(2) 0.018(2) 0.0037(16) 0.0045(18) 0.0028(17)
C28 0.016(2) 0.014(2) 0.026(3) 0.0016(18) 0.010(2) 0.0038(18)
C29 0.025(3) 0.068(4) 0.023(3) 0.009(3) 0.011(2) -0.003(3)
C30 0.037(3) 0.045(3) 0.019(3) 0.000(2) 0.007(2) 0.008(3)
Cl1 0.0214(6) 0.0177(5) 0.0226(6) 0.0016(4) 0.0092(5) 0.0088(4)
F1 0.0306(19) 0.090(3) 0.0286(18) 0.0127(18) 0.0168(15) 0.0049(18)
F2 0.050(2) 0.087(3) 0.062(3) 0.033(2) 0.025(2) 0.043(2)
F3 0.034(2) 0.130(4) 0.033(2) 0.001(2) 0.0000(17) -0.034(2)
F4 0.0288(19) 0.081(3) 0.0252(18) 0.0023(17) -0.0117(14) -0.0081(17)
F5 0.040(2) 0.071(2) 0.0272(18) 0.0245(17) 0.0098(15) 0.0076(18)
F6 0.082(3) 0.063(2) 0.0250(18) -0.0151(17) 0.0114(18) 0.026(2)
N1 0.020(2) 0.0108(18) 0.016(2) 0.0000(14) 0.0054(16) -0.0002(15)
N2 0.0097(18) 0.0133(17) 0.0173(19) 0.0046(14) 0.0060(15) 0.0019(14)
N3 0.016(2) 0.0106(17) 0.0132(19) -0.0010(14) 0.0046(15) -0.0002(14)
N4 0.015(2) 0.0116(17) 0.0171(19) 0.0011(14) 0.0063(16) 0.0023(14)
N5 0.011(2) 0.033(2) 0.023(2) -0.0025(17) 0.0048(17) 0.0091(17)
O1 0.0169(17) 0.0294(18) 0.0195(18) 0.0012(14) 0.0017(14) 0.0060(14)
O2 0.0229(19) 0.0339(19) 0.0185(18) 0.0017(14) 0.0078(15) 0.0041(15)
O3 0.079(3) 0.025(2) 0.031(2) 0.0052(16) 0.023(2) 0.015(2)
O4 0.027(2) 0.039(2) 0.026(2) -0.0085(16) 0.0066(16) -0.0022(16)
O5 0.0140(17) 0.0301(19) 0.032(2) 0.0001(15) 0.0015(15) 0.0091(14)
O6 0.0209(19) 0.0233(18) 0.035(2) -0.0044(15) 0.0030(16) 0.0112(14)
O7 0.0247(19) 0.0292(19) 0.0199(18) 0.0045(14) 0.0031(15) -0.0001(15)
Pt1 0.01282(10) 0.01154(9) 0.01519(9) 0.00022(6) 0.00493(6) 0.00275(6)
S1 0.0234(6) 0.0216(6) 0.0139(6) -0.0016(4) 0.0051(5) 0.0040(5)
S2 0.0168(6) 0.0211(6) 0.0146(6) -0.0007(4) 0.0026(4) 0.0066(4)

loop_
_atom_type_symbol
_atom_type_description
_atom_type_scat_dispersion_real
_atom_type_scat_dispersion_imag
_atom_type_scat_source
C C 0.0033 0.0016 'International Tables Vol C Tables 4.2.6.8 and 6.1.1.4'
H H 0.0000 0.0000 'International Tables Vol C Tables 4.2.6.8 and 6.1.1.4'
N N 0.0061 0.0033 'International Tables Vol C Tables 4.2.6.8 and 6.1.1.4'
O O 0.0106 0.0060 'International Tables Vol C Tables 4.2.6.8 and 6.1.1.4'
F F 0.0171 0.0103 'International Tables Vol C Tables 4.2.6.8 and 6.1.1.4'
Pt Pt -1.7033 8.3905 'International Tables Vol C Tables 4.2.6.8 and 6.1.1.4'
Cl Cl 0.1484 0.1585 'International Tables Vol C Tables 4.2.6.8 and 6.1.1.4'
S S 0.1246 0.1234 'International Tables Vol C Tables 4.2.6.8 and 6.1.1.4'

loop_
_geom_angle_atom_site_label_1
_geom_angle_atom_site_label_2
_geom_angle_atom_site_label_3
_geom_angle
N1 C1 C2 121.7(4)
N1 C1 H1 119.1
C2 C1 H1 119.1
C1 C2 C3 119.8(4)
C1 C2 H2 120.1
C3 C2 H2 120.1
C2 C3 C4 118.7(4)
C2 C3 H3 120.6
C4 C3 H3 120.6
C5 C4 C3 119.7(4)
C5 C4 H4 120.2
C3 C4 H4 120.2
C4 C5 N1 121.0(4)
C4 C5 C6 124.1(4)
N1 C5 C6 114.9(4)
N3 C6 C7 119.8(4)
N3 C6 C5 112.6(4)
C7 C6 C5 127.6(4)
C6 C7 C8 119.1(4)
C6 C7 H7 120.5
C8 C7 H7 120.5
C9 C8 C7 119.2(4)
C9 C8 C16 121.2(4)
C7 C8 C16 119.6(4)
C10 C9 C8 119.7(4)
C10 C9 H9 120.1
C8 C9 H9 120.1
N3 C10 C9 119.2(4)
N3 C10 C11 112.1(4)
C9 C10 C11 128.7(4)
C12 C11 N2 120.9(4)
C12 C11 C10 124.4(4)
N2 C11 C10 114.7(4)
C11 C12 C13 120.1(4)
C11 C12 H12 120.0
C13 C12 H12 120.0
C12 C13 C14 118.4(4)
C12 C13 H13 120.8
C14 C13 H13 120.8
C15 C14 C13 119.8(4)
C15 C14 H14 120.1
C13 C14 H14 120.1
N2 C15 C14 121.9(4)
N2 C15 H15 119.1
C14 C15 H15 119.1
C21 C16 C17 119.3(4)
C21 C16 C8 120.2(4)
C17 C16 C8 120.4(4)
C18 C17 C16 120.4(4)
C18 C17 H17 119.8
C16 C17 H17 119.8
C17 C18 C19 120.4(4)
C17 C18 H18 119.8
C19 C18 H18 119.8
C20 C19 C18 118.7(4)
C20 C19 C22 121.5(4)
C18 C19 C22 119.7(4)
C21 C20 C19 121.3(4)
C21 C20 H20 119.3
C19 C20 H20 119.3
C20 C21 C16 119.6(4)
C20 C21 H21 120.2
C16 C21 H21 120.2
C19 C22 N4 112.8(3)
C19 C22 H22A 109.0
N4 C22 H22A 109.0
C19 C22 H22B 109.0
N4 C22 H22B 109.0
H22A C22 H22B 107.8
N4 C23 C24 120.9(4)
N4 C23 H23 119.6
C24 C23 H23 119.6
C23 C24 C25 119.4(4)
C23 C24 H24 120.3
C25 C24 H24 120.3
C26 C25 C24 119.6(4)
C26 C25 H25 120.2
C24 C25 H25 120.2
C25 C26 C27 118.8(4)
C25 C26 C28 125.6(4)
C27 C26 C28 115.5(4)
N4 C27 C26 120.9(4)
N4 C27 H27 119.6
C26 C27 H27 119.6
O1 C28 N5 124.2(4)
O1 C28 C26 119.5(4)
N5 C28 C26 116.2(4)
F3 C29 F2 107.6(5)
F3 C29 F1 108.4(5)
F2 C29 F1 107.5(5)
F3 C29 S1 110.7(4)
F2 C29 S1 111.8(4)
F1 C29 S1 110.6(4)
F5 C30 F4 107.0(5)
F5 C30 F6 107.8(4)
F4 C30 F6 107.4(4)
F5 C30 S2 112.2(4)
F4 C30 S2 111.5(4)
F6 C30 S2 110.7(4)
C1 N1 C5 118.9(4)
C1 N1 Pt1 128.3(3)
C5 N1 Pt1 112.7(3)
C15 N2 C11 118.9(4)
C15 N2 Pt1 127.7(3)
C11 N2 Pt1 113.4(3)
C6 N3 C10 122.9(4)
C6 N3 Pt1 118.3(3)
C10 N3 Pt1 118.9(3)
C27 N4 C23 120.4(4)
C27 N4 C22 119.1(4)
C23 N4 C22 120.3(4)
C28 N5 H5A 120.0
C28 N5 H5B 120.0
H5A N5 H5B 120.0
N3 Pt1 N2 80.79(14)
N3 Pt1 N1 81.45(14)
N2 Pt1 N1 162.24(14)
N3 Pt1 Cl1 178.55(11)
N2 Pt1 Cl1 100.19(10)
N1 Pt1 Cl1 97.57(10)
O3 S1 O2 114.7(2)
O3 S1 O4 115.3(2)
O2 S1 O4 115.0(2)
O3 S1 C29 102.9(3)
O2 S1 C29 103.9(2)
O4 S1 C29 102.6(2)
O6 S2 O7 115.6(2)
O6 S2 O5 114.2(2)
O7 S2 O5 114.7(2)
O6 S2 C30 103.2(2)
O7 S2 C30 102.8(2)
O5 S2 C30 104.1(2)

loop_
_geom_bond_atom_site_label_1
_geom_bond_atom_site_label_2
_geom_bond_distance
C1 N1 1.343(5)
C1 C2 1.376(7)
C1 H1 0.9500
C2 C3 1.380(7)
C2 H2 0.9500
C3 C4 1.391(6)
C3 H3 0.9500
C4 C5 1.372(6)
C4 H4 0.9500
C5 N1 1.376(6)
C5 C6 1.480(6)
C6 N3 1.347(6)
C6 C7 1.382(6)
C7 C8 1.402(6)
C7 H7 0.9500
C8 C9 1.401(6)
C8 C16 1.486(6)
C9 C10 1.378(6)
C9 H9 0.9500
C10 N3 1.353(5)
C10 C11 1.473(6)
C11 C12 1.372(6)
C11 N2 1.377(5)
C12 C13 1.385(6)
C12 H12 0.9500
C13 C14 1.391(6)
C13 H13 0.9500
C14 C15 1.374(6)
C14 H14 0.9500
C15 N2 1.342(6)
C15 H15 0.9500
C16 C21 1.395(6)
C16 C17 1.395(6)
C17 C18 1.384(6)
C17 H17 0.9500
C18 C19 1.393(6)
C18 H18 0.9500
C19 C20 1.390(6)
C19 C22 1.504(6)
C20 C21 1.383(6)
C20 H20 0.9500
C21 H21 0.9500
C22 N4 1.506(5)
C22 H22A 0.9900
C22 H22B 0.9900
C23 N4 1.349(6)
C23 C24 1.373(6)
C23 H23 0.9500
C24 C25 1.383(6)
C24 H24 0.9500
C25 C26 1.381(6)
C25 H25 0.9500
C26 C27 1.390(6)
C26 C28 1.508(6)
C27 N4 1.344(6)
C27 H27 0.9500
C28 O1 1.224(6)
C28 N5 1.343(6)
C29 F3 1.325(7)
C29 F2 1.334(7)
C29 F1 1.335(6)
C29 S1 1.826(6)
C30 F5 1.327(6)
C30 F4 1.331(6)
C30 F6 1.340(6)
C30 S2 1.817(5)
Cl1 Pt1 2.2942(11)
N1 Pt1 2.020(4)
N2 Pt1 2.017(4)
N3 Pt1 1.930(3)
N5 H5A 0.8800
N5 H5B 0.8800
O2 S1 1.432(3)
O3 S1 1.425(4)
O4 S1 1.436(3)
O5 S2 1.439(3)
O6 S2 1.436(3)
O7 S2 1.438(3)

loop_
_geom_hbond_atom_site_label_D
_geom_hbond_atom_site_label_H
_geom_hbond_atom_site_label_A
_geom_hbond_distance_DH
_geom_hbond_distance_HA
_geom_hbond_distance_DA
_geom_hbond_angle_DHA
_geom_hbond_site_symmetry_A
N5 H5A O6 0.88 2.03 2.906(5) 176.4 1_455
N5 H5B O4 0.88 2.15 3.009(5) 164.1 1_556

loop_
_geom_torsion_atom_site_label_1
_geom_torsion_atom_site_label_2
_geom_torsion_atom_site_label_3
_geom_torsion_atom_site_label_4
_geom_torsion
N1 C1 C2 C3 -0.4(7)
C1 C2 C3 C4 0.9(7)
C2 C3 C4 C5 0.6(7)
C3 C4 C5 N1 -2.6(7)
C3 C4 C5 C6 177.1(4)
C4 C5 C6 N3 177.3(4)
N1 C5 C6 N3 -3.0(5)
C4 C5 C6 C7 -4.6(7)
N1 C5 C6 C7 175.1(4)
N3 C6 C7 C8 0.2(6)
C5 C6 C7 C8 -177.8(4)
C6 C7 C8 C9 -3.1(6)
C6 C7 C8 C16 175.2(4)
C7 C8 C9 C10 3.0(6)
C16 C8 C9 C10 -175.4(4)
C8 C9 C10 N3 0.2(6)
C8 C9 C10 C11 178.4(4)
N3 C10 C11 C12 -177.0(4)
C9 C10 C11 C12 4.7(7)
N3 C10 C11 N2 3.8(5)
C9 C10 C11 N2 -174.5(4)
N2 C11 C12 C13 0.4(7)
C10 C11 C12 C13 -178.7(4)
C11 C12 C13 C14 1.7(7)
C12 C13 C14 C15 -2.3(7)
C13 C14 C15 N2 0.8(7)
C9 C8 C16 C21 33.8(6)
C7 C8 C16 C21 -144.5(4)
C9 C8 C16 C17 -148.6(4)
C7 C8 C16 C17 33.1(6)
C21 C16 C17 C18 -2.9(6)
C8 C16 C17 C18 179.4(4)
C16 C17 C18 C19 0.6(7)
C17 C18 C19 C20 3.1(6)
C17 C18 C19 C22 -179.4(4)
C18 C19 C20 C21 -4.7(6)
C22 C19 C20 C21 178.0(4)
C19 C20 C21 C16 2.4(7)
C17 C16 C21 C20 1.4(6)
C8 C16 C21 C20 179.1(4)
C20 C19 C22 N4 -82.4(5)
C18 C19 C22 N4 100.2(5)
N4 C23 C24 C25 -2.2(6)
C23 C24 C25 C26 1.2(6)
C24 C25 C26 C27 0.9(6)
C24 C25 C26 C28 -176.4(4)
C25 C26 C27 N4 -2.1(6)
C28 C26 C27 N4 175.4(4)
C25 C26 C28 O1 -164.7(4)
C27 C26 C28 O1 17.9(6)
C25 C26 C28 N5 17.4(6)
C27 C26 C28 N5 -160.0(4)
C2 C1 N1 C5 -1.5(6)
C2 C1 N1 Pt1 179.0(3)
C4 C5 N1 C1 3.0(6)
C6 C5 N1 C1 -176.7(4)
C4 C5 N1 Pt1 -177.4(3)
C6 C5 N1 Pt1 2.9(4)
C14 C15 N2 C11 1.4(6)
C14 C15 N2 Pt1 -177.4(3)
C12 C11 N2 C15 -2.0(6)
C10 C11 N2 C15 177.2(4)
C12 C11 N2 Pt1 177.0(3)
C10 C11 N2 Pt1 -3.8(4)
C7 C6 N3 C10 3.2(6)
C5 C6 N3 C10 -178.6(4)
C7 C6 N3 Pt1 -176.6(3)
C5 C6 N3 Pt1 1.6(5)
C9 C10 N3 C6 -3.4(6)
C11 C10 N3 C6 178.2(4)
C9 C10 N3 Pt1 176.4(3)
C11 C10 N3 Pt1 -2.0(5)
C26 C27 N4 C23 1.2(6)
C26 C27 N4 C22 -173.6(4)
C24 C23 N4 C27 1.0(6)
C24 C23 N4 C22 175.8(4)
C19 C22 N4 C27 -132.2(4)
C19 C22 N4 C23 53.0(5)
C6 N3 Pt1 N2 179.8(3)
C10 N3 Pt1 N2 0.0(3)
C6 N3 Pt1 N1 -0.1(3)
C10 N3 Pt1 N1 -179.9(3)
C6 N3 Pt1 Cl1 -48(5)
C10 N3 Pt1 Cl1 133(4)
C15 N2 Pt1 N3 -179.0(4)
C11 N2 Pt1 N3 2.1(3)
C15 N2 Pt1 N1 -178.7(4)
C11 N2 Pt1 N1 2.5(6)
C15 N2 Pt1 Cl1 2.1(4)
C11 N2 Pt1 Cl1 -176.8(3)
C1 N1 Pt1 N3 177.9(4)
C5 N1 Pt1 N3 -1.6(3)
C1 N1 Pt1 N2 177.6(4)
C5 N1 Pt1 N2 -1.9(6)
C1 N1 Pt1 Cl1 -3.1(4)
C5 N1 Pt1 Cl1 177.3(3)
F3 C29 S1 O3 61.0(5)
F2 C29 S1 O3 -179.0(4)
F1 C29 S1 O3 -59.2(5)
F3 C29 S1 O2 -58.9(5)
F2 C29 S1 O2 61.1(4)
F1 C29 S1 O2 -179.1(4)
F3 C29 S1 O4 -178.9(4)
F2 C29 S1 O4 -59.0(4)
F1 C29 S1 O4 60.8(5)
F5 C30 S2 O6 -54.8(4)
F4 C30 S2 O6 65.3(4)
F6 C30 S2 O6 -175.3(4)
F5 C30 S2 O7 -175.4(4)
F4 C30 S2 O7 -55.3(4)
F6 C30 S2 O7 64.2(4)
F5 C30 S2 O5 64.8(4)
F4 C30 S2 O5 -175.2(4)
F6 C30 S2 O5 -55.7(4)
